data_2205248
loop_
_publ_author_name
'Xiao, Hong-Ping'
'Li, Xin-Hua'
'Hu, Mao-Lin'

_publ_section_title
;<i>catena</i>-Poly[[[diaqua(2-sulfonatobenzoato)nickel(II)]-\m-1,2-di-4-pyridylethylene]
 0.25-hydrate]
;
_journal_issue 3
_journal_name_full 'Acta Crystallographica Section E'
_journal_page_first m506
_journal_page_last m508
_journal_paper_doi 10.1107/S1600536805003831
_journal_volume 61
_journal_year 2005
_chemical_formula_iupac '[Ni (C7 H4 O5 S) (C12 H10 N2) (H2 O)2], 0.25H2 O'
_chemical_formula_moiety 'C19 H18 N2 Ni O7 S, 0.25H2O'
_chemical_formula_sum 'C19 H18.5 N2 Ni O7.25 S'
_chemical_formula_weight 481.63
_chemical_name_systematic
;
catena-Poly[[[diaqua(2-sulfonatobenzoato)nickel(II)]-\m-1,2-di-4-
pyridylethylene] 0.25-hydrate]
;
_space_group_IT_number 15
_symmetry_cell_setting monoclinic
_symmetry_space_group_name_Hall '-C 2yc'
_symmetry_space_group_name_H-M 'C 1 2/c 1'
_atom_sites_solution_hydrogens geom
_atom_sites_solution_primary direct
_atom_sites_solution_secondary difmap
_audit_creation_method SHELXL-97
_cell_angle_alpha 90.00
_cell_angle_beta 100.7980(10)
_cell_angle_gamma 90.00
_cell_formula_units_Z 8
_cell_length_a 17.1636(9)
_cell_length_b 16.5180(9)
_cell_length_c 14.6151(8)
_cell_measurement_reflns_used 6367
_cell_measurement_temperature 298(2)
_cell_measurement_theta_max 28.20
_cell_measurement_theta_min 2.37
_cell_volume 4070.1(4)
_computing_cell_refinement 'SAINT (Bruker, 2002)'
_computing_data_collection 'SMART (Bruker, 2002)'
_computing_data_reduction SAINT
_computing_molecular_graphics 'XP (Bruker, 2002)'
_computing_publication_material 'SHELXTL (Bruker, 2002)'
_computing_structure_refinement 'SHELXL97 (Sheldrick, 1997)'
_computing_structure_solution 'SHELXS97 (Sheldrick, 1997)'
_diffrn_ambient_temperature 298(2)
_diffrn_measured_fraction_theta_full 0.996
_diffrn_measured_fraction_theta_max 0.996
_diffrn_measurement_device_type 'Bruker SMART CCD area-detector'
_diffrn_measurement_method '\f and \w'
_diffrn_radiation_monochromator graphite
_diffrn_radiation_source 'fine-focus sealed tube'
_diffrn_radiation_type MoK\a
_diffrn_radiation_wavelength 0.71073
_diffrn_reflns_av_R_equivalents 0.0196
_diffrn_reflns_av_sigmaI/netI 0.0247
_diffrn_reflns_limit_h_max 17
_diffrn_reflns_limit_h_min -21
_diffrn_reflns_limit_k_max 17
_diffrn_reflns_limit_k_min -21
_diffrn_reflns_limit_l_max 18
_diffrn_reflns_limit_l_min -18
_diffrn_reflns_number 12199
_diffrn_reflns_theta_full 27.00
_diffrn_reflns_theta_max 27.00
_diffrn_reflns_theta_min 1.73
_diffrn_standards_decay_% 0
_diffrn_standards_interval_time 0
_diffrn_standards_number 0
_exptl_absorpt_coefficient_mu 1.102
_exptl_absorpt_correction_T_max 0.7857
_exptl_absorpt_correction_T_min 0.6990
_exptl_absorpt_correction_type multi-scan
_exptl_absorpt_process_details '(SADABS; Bruker, 2000)'
_exptl_crystal_colour Green
_exptl_crystal_density_diffrn 1.572
_exptl_crystal_density_method 'not measured'
_exptl_crystal_description Prism
_exptl_crystal_F_000 1988
_exptl_crystal_size_max 0.35
_exptl_crystal_size_mid 0.27
_exptl_crystal_size_min 0.23
_refine_diff_density_max 0.628
_refine_diff_density_min -0.360
_refine_ls_extinction_method none
_refine_ls_goodness_of_fit_ref 1.030
_refine_ls_hydrogen_treatment constr
_refine_ls_matrix_type full
_refine_ls_number_parameters 278
_refine_ls_number_reflns 4429
_refine_ls_number_restraints 10
_refine_ls_restrained_S_all 1.031
_refine_ls_R_factor_all 0.0346
_refine_ls_R_factor_gt 0.0315
_refine_ls_shift/su_max 0.002
_refine_ls_shift/su_mean 0.000
_refine_ls_structure_factor_coef Fsqd
_refine_ls_weighting_details 'calc w = 1/[\s^2^(Fo^2^)+(0.0432P)^2^+5.4805P] where P = (Fo^2^+2Fc^2^)/3'
_refine_ls_weighting_scheme calc
_refine_ls_wR_factor_gt 0.0814
_refine_ls_wR_factor_ref 0.0830
_reflns_number_gt 4072
_reflns_number_total 4429
_reflns_threshold_expression I>2\s(I)
_cod_data_source_file cv6457.cif
_cod_data_source_block I
_cod_original_sg_symbol_H-M 'C 2/c'
_cod_original_formula_sum 'C19 H18.5 N2 Ni1 O7.25 S1'
_cod_database_code 2205248
_cod_database_fobs_code 2205248

loop_
_symmetry_equiv_pos_as_xyz
'x, y, z'
'-x, y, -z+1/2'
'x+1/2, y+1/2, z'
'-x+1/2, y+1/2, -z+1/2'
'-x, -y, -z'
'x, -y, z-1/2'
'-x+1/2, -y+1/2, -z'
'x+1/2, -y+1/2, z-1/2'

loop_
_atom_site_label
_atom_site_fract_x
_atom_site_fract_y
_atom_site_fract_z
_atom_site_U_iso_or_equiv
_atom_site_adp_type
_atom_site_calc_flag
_atom_site_refinement_flags
_atom_site_occupancy
_atom_site_type_symbol
Ni1 0.884043(12) 0.897732(14) 1.008807(15) 0.01700(8) Uani d . 1 Ni
S1 0.80471(3) 0.79708(3) 0.82499(3) 0.02335(12) Uani d . 1 S
O1 0.90455(7) 0.95916(8) 0.89322(9) 0.0238(3) Uani d . 1 O
O2 0.89727(9) 1.02135(10) 0.75828(10) 0.0335(3) Uani d . 1 O
O3 0.86777(9) 0.79861(10) 0.77235(10) 0.0335(3) Uani d . 1 O
O4 0.83331(8) 0.80180(8) 0.92626(9) 0.0226(3) Uani d . 1 O
O5 0.75137(9) 0.72857(10) 0.80329(11) 0.0357(4) Uani d . 1 O
O6 0.87651(8) 0.84251(9) 1.13900(9) 0.0269(3) Uani d D 1 O
H6A 0.8341 0.8185 1.1343 0.040 Uiso calc RD 1 H
H6B 0.8790 0.8778 1.1783 0.040 Uiso d RD 1 H
O7 0.93418(8) 0.99581(8) 1.08623(9) 0.0256(3) Uani d D 1 O
H7A 0.9244 0.9930 1.1390 0.038 Uiso calc RD 1 H
H7B 0.9816 1.0045 1.0938 0.038 Uiso d RD 1 H
O8 0.5000 0.1761(3) 0.7500 0.0622(16) Uani d SPU 0.50 O
N1 0.76944(9) 0.94160(10) 1.00886(11) 0.0219(3) Uani d . 1 N
N2 0.99479(9) 0.84325(10) 1.01727(11) 0.0218(3) Uani d . 1 N
C1 0.86680(11) 0.98053(11) 0.81413(13) 0.0232(4) Uani d . 1 C
C2 0.77953(12) 0.96185(13) 0.78776(13) 0.0267(4) Uani d . 1 C
C3 0.74586(12) 0.88496(13) 0.79180(14) 0.0268(4) Uani d . 1 C
C4 0.66425(13) 0.87498(17) 0.76669(17) 0.0414(6) Uani d . 1 C
H4 0.6421 0.8237 0.7682 0.050 Uiso calc R 1 H
C5 0.61584(14) 0.9409(2) 0.73952(19) 0.0517(7) Uani d . 1 C
H5 0.5612 0.9337 0.7234 0.062 Uiso calc R 1 H
C6 0.64758(15) 1.01624(19) 0.73623(19) 0.0509(7) Uani d . 1 C
H6 0.6146 1.0605 0.7189 0.061 Uiso calc R 1 H
C7 0.72931(14) 1.02695(16) 0.75879(16) 0.0392(5) Uani d . 1 C
H7 0.7507 1.0782 0.7545 0.047 Uiso calc R 1 H
C8 0.75027(12) 1.01980(13) 1.00445(17) 0.0321(5) Uani d . 1 C
H8 0.7903 1.0578 1.0043 0.039 Uiso calc R 1 H
C9 0.67367(12) 1.04696(14) 1.00009(19) 0.0389(5) Uani d . 1 C
H9 0.6630 1.1022 0.9967 0.047 Uiso calc R 1 H
C10 0.61229(11) 0.99224(14) 1.00076(15) 0.0306(5) Uani d . 1 C
C11 0.63270(12) 0.91089(13) 1.00691(16) 0.0296(4) Uani d . 1 C
H11 0.5940 0.8718 1.0084 0.036 Uiso calc R 1 H
C12 0.71035(11) 0.88833(12) 1.01076(14) 0.0254(4) Uani d . 1 C
H12 0.7227 0.8335 1.0149 0.031 Uiso calc R 1 H
C13 0.53102(12) 1.02201(15) 0.99555(18) 0.0381(5) Uani d . 1 C
H13 0.5226 1.0771 0.9850 0.046 Uiso calc R 1 H
C14 1.04473(11) 0.83554(13) 1.09886(14) 0.0278(4) Uani d . 1 C
H14 1.0273 0.8505 1.1530 0.033 Uiso calc R 1 H
C15 1.12092(12) 0.80636(13) 1.10635(14) 0.0291(4) Uani d . 1 C
H15 1.1533 0.8015 1.1647 0.035 Uiso calc R 1 H
C16 1.14939(11) 0.78418(12) 1.02722(14) 0.0241(4) Uani d . 1 C
C17 1.09644(12) 0.79025(14) 0.94250(14) 0.0304(5) Uani d . 1 C
H17 1.1119 0.7744 0.8875 0.037 Uiso calc R 1 H
C18 1.02115(11) 0.81987(13) 0.94077(14) 0.0282(4) Uani d . 1 C
H18 0.9869 0.8238 0.8836 0.034 Uiso calc R 1 H
C19 1.23182(11) 0.75747(12) 1.03522(14) 0.0267(4) Uani d . 1 C
H19 1.2611 0.7504 1.0950 0.032 Uiso calc R 1 H

loop_
_atom_site_aniso_label
_atom_site_aniso_U_11
_atom_site_aniso_U_22
_atom_site_aniso_U_33
_atom_site_aniso_U_12
_atom_site_aniso_U_13
_atom_site_aniso_U_23
Ni1 0.01229(12) 0.02105(13) 0.01804(13) 0.00121(8) 0.00387(8) 0.00066(8)
S1 0.0210(2) 0.0279(2) 0.0210(2) -0.00475(18) 0.00349(17) -0.00201(18)
O1 0.0186(6) 0.0303(7) 0.0223(7) -0.0017(5) 0.0035(5) 0.0061(5)
O2 0.0369(8) 0.0391(9) 0.0265(7) -0.0046(7) 0.0113(6) 0.0089(6)
O3 0.0313(8) 0.0439(9) 0.0282(8) -0.0002(6) 0.0131(6) -0.0029(6)
O4 0.0227(6) 0.0238(7) 0.0206(6) -0.0013(5) 0.0025(5) -0.0006(5)
O5 0.0368(8) 0.0362(8) 0.0322(8) -0.0145(7) 0.0015(6) -0.0061(7)
O6 0.0244(7) 0.0314(8) 0.0258(7) -0.0028(6) 0.0065(6) 0.0005(6)
O7 0.0202(7) 0.0319(7) 0.0257(7) -0.0055(5) 0.0064(5) -0.0051(6)
O8 0.055(3) 0.035(3) 0.092(4) 0.000 0.002(3) 0.000
N1 0.0155(7) 0.0265(8) 0.0242(8) 0.0017(6) 0.0052(6) 0.0003(6)
N2 0.0154(7) 0.0271(8) 0.0228(8) 0.0039(6) 0.0037(6) -0.0006(6)
C1 0.0237(9) 0.0235(9) 0.0234(9) 0.0003(7) 0.0068(7) 0.0025(7)
C2 0.0245(10) 0.0361(11) 0.0191(9) 0.0035(8) 0.0029(7) 0.0067(8)
C3 0.0205(9) 0.0392(11) 0.0200(9) 0.0006(8) 0.0021(7) 0.0039(8)
C4 0.0239(11) 0.0586(16) 0.0396(13) -0.0053(10) 0.0008(9) 0.0081(11)
C5 0.0196(11) 0.083(2) 0.0504(15) 0.0077(12) 0.0019(10) 0.0161(14)
C6 0.0356(13) 0.0681(19) 0.0477(15) 0.0251(13) 0.0042(11) 0.0162(13)
C7 0.0371(12) 0.0437(13) 0.0358(12) 0.0103(10) 0.0041(10) 0.0112(10)
C8 0.0208(10) 0.0248(10) 0.0528(13) -0.0014(8) 0.0121(9) 0.0017(9)
C9 0.0237(10) 0.0261(11) 0.0687(17) 0.0042(8) 0.0131(10) 0.0038(11)
C10 0.0170(9) 0.0344(11) 0.0413(12) 0.0043(8) 0.0081(8) 0.0010(9)
C11 0.0165(9) 0.0312(11) 0.0424(12) -0.0015(8) 0.0089(8) -0.0003(9)
C12 0.0196(9) 0.0259(10) 0.0321(10) 0.0010(7) 0.0080(8) 0.0002(8)
C13 0.0205(10) 0.0349(12) 0.0599(15) 0.0085(9) 0.0098(10) 0.0025(10)
C14 0.0210(9) 0.0405(12) 0.0220(9) 0.0073(8) 0.0039(7) -0.0016(8)
C15 0.0208(9) 0.0415(12) 0.0233(10) 0.0087(8) -0.0001(7) 0.0009(8)
C16 0.0164(9) 0.0253(10) 0.0311(10) 0.0032(7) 0.0056(7) 0.0018(8)
C17 0.0213(9) 0.0463(13) 0.0248(10) 0.0082(9) 0.0072(8) -0.0034(9)
C18 0.0196(9) 0.0424(12) 0.0221(10) 0.0082(8) 0.0022(7) -0.0013(8)
C19 0.0169(9) 0.0315(10) 0.0307(10) 0.0053(8) 0.0015(7) 0.0030(8)

loop_
_atom_type_symbol
_atom_type_description
_atom_type_scat_dispersion_real
_atom_type_scat_dispersion_imag
_atom_type_scat_source
C C 0.0033 0.0016 'International Tables Vol C Tables 4.2.6.8 and 6.1.1.4'
H H 0.0000 0.0000 'International Tables Vol C Tables 4.2.6.8 and 6.1.1.4'
N N 0.0061 0.0033 'International Tables Vol C Tables 4.2.6.8 and 6.1.1.4'
O O 0.0106 0.0060 'International Tables Vol C Tables 4.2.6.8 and 6.1.1.4'
S S 0.1246 0.1234 'International Tables Vol C Tables 4.2.6.8 and 6.1.1.4'
Ni Ni 0.3393 1.1124 'International Tables Vol C Tables 4.2.6.8 and 6.1.1.4'

loop_
_geom_angle_atom_site_label_1
_geom_angle_atom_site_label_2
_geom_angle_atom_site_label_3
_geom_angle_site_symmetry_1
_geom_angle
_geom_angle_publ_flag
O1 Ni1 O7 . 86.86(6) yes
O1 Ni1 O4 . 90.97(5) yes
O7 Ni1 O4 . 177.77(5) yes
O1 Ni1 N2 . 88.13(6) yes
O7 Ni1 N2 . 91.39(6) yes
O4 Ni1 N2 . 89.06(6) yes
O1 Ni1 N1 . 97.74(6) yes
O7 Ni1 N1 . 91.34(6) yes
O4 Ni1 N1 . 88.43(6) yes
N2 Ni1 N1 . 173.65(6) yes
O1 Ni1 O6 . 172.19(5) yes
O7 Ni1 O6 . 86.31(6) yes
O4 Ni1 O6 . 95.89(5) yes
N2 Ni1 O6 . 88.25(6) yes
N1 Ni1 O6 . 86.21(6) yes
O3 S1 O5 . 113.75(9) ?
O3 S1 O4 . 113.19(9) ?
O5 S1 O4 . 109.79(8) ?
O3 S1 C3 . 106.52(9) ?
O5 S1 C3 . 105.85(10) ?
O4 S1 C3 . 107.20(9) ?
C1 O1 Ni1 . 138.68(12) ?
S1 O4 Ni1 . 130.38(8) ?
Ni1 O6 H6A . 109.5 ?
Ni1 O6 H6B . 108.6 ?
H6A O6 H6B . 109.4 ?
Ni1 O7 H7A . 109.5 ?
Ni1 O7 H7B . 121.0 ?
H7A O7 H7B . 104.9 ?
C8 N1 C12 . 117.04(16) ?
C8 N1 Ni1 . 123.96(13) ?
C12 N1 Ni1 . 118.97(13) ?
C14 N2 C18 . 117.15(16) ?
C14 N2 Ni1 . 121.24(13) ?
C18 N2 Ni1 . 121.44(12) ?
O2 C1 O1 . 122.91(18) ?
O2 C1 C2 . 117.52(17) ?
O1 C1 C2 . 119.41(16) ?
C7 C2 C3 . 118.40(19) ?
C7 C2 C1 . 116.64(19) ?
C3 C2 C1 . 124.95(17) ?
C4 C3 C2 . 120.0(2) ?
C4 C3 S1 . 117.83(18) ?
C2 C3 S1 . 122.16(15) ?
C5 C4 C3 . 120.3(2) ?
C5 C4 H4 . 119.8 ?
C3 C4 H4 . 119.8 ?
C6 C5 C4 . 120.4(2) ?
C6 C5 H5 . 119.8 ?
C4 C5 H5 . 119.8 ?
C5 C6 C7 . 120.0(2) ?
C5 C6 H6 . 120.0 ?
C7 C6 H6 . 120.0 ?
C6 C7 C2 . 120.9(2) ?
C6 C7 H7 . 119.6 ?
C2 C7 H7 . 119.6 ?
N1 C8 C9 . 122.86(19) ?
N1 C8 H8 . 118.6 ?
C9 C8 H8 . 118.6 ?
C8 C9 C10 . 120.4(2) ?
C8 C9 H9 . 119.8 ?
C10 C9 H9 . 119.8 ?
C11 C10 C9 . 116.61(18) ?
C11 C10 C13 . 123.6(2) ?
C9 C10 C13 . 119.8(2) ?
C12 C11 C10 . 119.75(19) ?
C12 C11 H11 . 120.1 ?
C10 C11 H11 . 120.1 ?
N1 C12 C11 . 123.37(19) ?
N1 C12 H12 . 118.3 ?
C11 C12 H12 . 118.3 ?
C13 C13 C10 5_677 126.1(3) ?
C13 C13 H13 5_677 117.0 ?
C10 C13 H13 . 117.0 ?
N2 C14 C15 . 122.95(18) ?
N2 C14 H14 . 118.5 ?
C15 C14 H14 . 118.5 ?
C14 C15 C16 . 120.23(18) ?
C14 C15 H15 . 119.9 ?
C16 C15 H15 . 119.9 ?
C15 C16 C17 . 116.64(17) ?
C15 C16 C19 . 119.92(18) ?
C17 C16 C19 . 123.43(18) ?
C18 C17 C16 . 119.65(18) ?
C18 C17 H17 . 120.2 ?
C16 C17 H17 . 120.2 ?
N2 C18 C17 . 123.34(18) ?
N2 C18 H18 . 118.3 ?
C17 C18 H18 . 118.3 ?
C19 C19 C16 7_767 125.7(2) ?
C19 C19 H19 7_767 117.2 ?
C16 C19 H19 . 117.2 ?

loop_
_geom_bond_atom_site_label_1
_geom_bond_atom_site_label_2
_geom_bond_site_symmetry_2
_geom_bond_distance
_geom_bond_publ_flag
Ni1 O1 . 2.0567(13) yes
Ni1 O7 . 2.0690(13) yes
Ni1 O4 . 2.0812(13) yes
Ni1 N2 . 2.0856(15) yes
Ni1 N1 . 2.0963(15) yes
Ni1 O6 . 2.1358(14) yes
S1 O3 . 1.4409(15) ?
S1 O5 . 1.4527(15) ?
S1 O4 . 1.4716(14) ?
S1 C3 . 1.783(2) ?
O1 C1 . 1.265(2) yes
O2 C1 . 1.247(2) yes
O6 H6A . 0.8200 ?
O6 H6B . 0.8134 ?
O7 H7A . 0.8200 ?
O7 H7B . 0.8133 ?
N1 C8 . 1.332(3) ?
N1 C12 . 1.347(3) ?
N2 C14 . 1.338(2) ?
N2 C18 . 1.339(2) ?
C1 C2 . 1.507(3) ?
C2 C7 . 1.394(3) ?
C2 C3 . 1.401(3) ?
C3 C4 . 1.390(3) ?
C4 C5 . 1.381(4) ?
C4 H4 . 0.9300 ?
C5 C6 . 1.364(4) ?
C5 H5 . 0.9300 ?
C6 C7 . 1.391(3) ?
C6 H6 . 0.9300 ?
C7 H7 . 0.9300 ?
C8 C9 . 1.379(3) ?
C8 H8 . 0.9300 ?
C9 C10 . 1.390(3) ?
C9 H9 . 0.9300 ?
C10 C11 . 1.387(3) ?
C10 C13 . 1.467(3) ?
C11 C12 . 1.375(3) ?
C11 H11 . 0.9300 ?
C12 H12 . 0.9300 ?
C13 C13 5_677 1.316(5) ?
C13 H13 . 0.9300 ?
C14 C15 . 1.379(3) ?
C14 H14 . 0.9300 ?
C15 C16 . 1.387(3) ?
C15 H15 . 0.9300 ?
C16 C17 . 1.395(3) ?
C16 C19 . 1.466(2) ?
C17 C18 . 1.378(3) ?
C17 H17 . 0.9300 ?
C18 H18 . 0.9300 ?
C19 C19 7_767 1.323(4) ?
C19 H19 . 0.9300 ?

loop_
_geom_hbond_atom_site_label_D
_geom_hbond_atom_site_label_H
_geom_hbond_atom_site_label_A
_geom_hbond_site_symmetry_A
_geom_hbond_distance_DH
_geom_hbond_distance_HA
_geom_hbond_distance_DA
_geom_hbond_angle_DHA
O7 H7B O1 5_777 0.81 2.02 2.8273(18) 173
O7 H7A O2 6_576 0.82 1.90 2.720(2) 175
O6 H6B O2 6_576 0.81 2.03 2.827(2) 168
O6 H6A O5 7_667 0.82 2.02 2.757(2) 149
